data_7054134
loop_
_publ_author_name
'Constable, Edwin C.'
'Zhang, Guoqi'
'Housecroft, Catherine E.'
'Neuburger, Markus'
'Schaffner, Silvia'
'Woggon, Wolf-D.'
'Zampese, Jennifer A.'

_publ_section_title
;
 Enantioselective catalysts for the Henry reaction: fine-tuning the
 catalytic components
;
_journal_issue 10
_journal_name_full 'New Journal of Chemistry'
_journal_page_first 2166
_journal_paper_doi 10.1039/b9nj00243j
_journal_volume 33
_journal_year 2009
_chemical_absolute_configuration ad
_chemical_formula_moiety 'C32 H35.34 Cu0.33 N2 O4, C32 H34 Cu N2 O4'
_chemical_formula_sum 'C64 H69.34 Cu1.33 N4 O8'
_chemical_formula_weight 1107.10
_chemical_name_systematic
;
?
;
_space_group_IT_number 5
_symmetry_cell_setting monoclinic
_symmetry_space_group_name_Hall 'C 2y'
_symmetry_space_group_name_H-M 'C 1 2 1'
_atom_sites_solution_hydrogens geom
_atom_sites_solution_primary direct
_atom_sites_solution_secondary difmap
_audit_creation_method SHELXL-97
_cell_angle_alpha 90.00
_cell_angle_beta 97.94(3)
_cell_angle_gamma 90.00
_cell_formula_units_Z 2
_cell_length_a 20.412(4)
_cell_length_b 13.926(3)
_cell_length_c 9.4341(19)
_cell_measurement_temperature 173(2)
_cell_volume 2656.0(10)
_computing_cell_refinement 'Stoe IPDS'
_computing_data_collection 'Stoe IPDS'
_computing_data_reduction 'Stoe IPDS'
_computing_molecular_graphics 'Bruker SHELXTL'
_computing_publication_material 'Bruker SHELXTL'
_computing_structure_refinement 'SHELXL-97 (Sheldrick, 1997)'
_computing_structure_solution 'SHELXS-97 (Sheldrick, 1990)'
_diffrn_ambient_temperature 173(2)
_diffrn_measured_fraction_theta_full 0.982
_diffrn_measured_fraction_theta_max 0.982
_diffrn_measurement_device_type 'Stoe IPDS'
_diffrn_measurement_method '\w scans'
_diffrn_radiation_monochromator graphite
_diffrn_radiation_source 'fine-focus sealed tube'
_diffrn_radiation_type MoK\a
_diffrn_radiation_wavelength 0.71073
_diffrn_reflns_av_R_equivalents 0.0371
_diffrn_reflns_av_sigmaI/netI 0.0167
_diffrn_reflns_limit_h_max 30
_diffrn_reflns_limit_h_min -30
_diffrn_reflns_limit_k_max 20
_diffrn_reflns_limit_k_min -20
_diffrn_reflns_limit_l_max 13
_diffrn_reflns_limit_l_min -13
_diffrn_reflns_number 53792
_diffrn_reflns_theta_full 31.50
_diffrn_reflns_theta_max 31.50
_diffrn_reflns_theta_min 2.76
_exptl_absorpt_coefficient_mu 0.605
_exptl_absorpt_correction_T_max 0.9762
_exptl_absorpt_correction_T_min 0.8394
_exptl_absorpt_correction_type multi-scan
_exptl_absorpt_process_details '(Blessing 1951)'
_exptl_crystal_colour brown
_exptl_crystal_density_diffrn 1.385
_exptl_crystal_density_method 'not measured'
_exptl_crystal_description block
_exptl_crystal_F_000 1168
_exptl_crystal_size_max 0.30
_exptl_crystal_size_mid 0.15
_exptl_crystal_size_min 0.04
_refine_diff_density_max 0.371
_refine_diff_density_min -0.917
_refine_diff_density_rms 0.075
_refine_ls_abs_structure_details 'Flack H D (1983), Acta Cryst. A39, 876-881'
_refine_ls_abs_structure_Flack 0.057(8)
_refine_ls_extinction_method none
_refine_ls_goodness_of_fit_ref 1.127
_refine_ls_hydrogen_treatment mixed
_refine_ls_matrix_type full
_refine_ls_number_parameters 371
_refine_ls_number_reflns 8697
_refine_ls_number_restraints 6
_refine_ls_restrained_S_all 1.126
_refine_ls_R_factor_all 0.0397
_refine_ls_R_factor_gt 0.0396
_refine_ls_shift/su_max 0.000
_refine_ls_shift/su_mean 0.000
_refine_ls_structure_factor_coef Fsqd
_refine_ls_weighting_details 'calc w=1/[\s^2^(Fo^2^)+(0.0824P)^2^+1.8196P] where P=(Fo^2^+2Fc^2^)/3'
_refine_ls_weighting_scheme calc
_refine_ls_wR_factor_gt 0.1288
_refine_ls_wR_factor_ref 0.1289
_reflns_number_gt 8662
_reflns_number_total 8697
_reflns_threshold_expression >2sigma(I)
_cod_data_source_file b9nj00243j.txt
_cod_data_source_block gq70
_cod_depositor_comments
;
The following automatic conversions were performed:

'_symmetry_cell_setting' value 'Monoclinic' changed to 'monoclinic'
according to
/usr/data/users/saulius/automatic-downloads/retrospective/RSC/lib/dictionaries/cif_core.dic
dictionary named 'cif_core.dic' version 2.4.2 from 2011-04-26.

Automatic conversion script
Id: cif_fix_values 2281 2013-09-26 08:29:07Z andrius 
;
_cod_original_sg_symbol_Hall C2y
_cod_original_sg_symbol_H-M C2
_cod_database_code 7054134

loop_
_symmetry_equiv_pos_as_xyz
'x, y, z'
'-x, y, -z'
'x+1/2, y+1/2, z'
'-x+1/2, y+1/2, -z'

loop_
_atom_site_label
_atom_site_type_symbol
_atom_site_fract_x
_atom_site_fract_y
_atom_site_fract_z
_atom_site_U_iso_or_equiv
_atom_site_adp_type
_atom_site_occupancy
_atom_site_symmetry_multiplicity
_atom_site_calc_flag
_atom_site_refinement_flags
_atom_site_disorder_assembly
_atom_site_disorder_group
O1B O 1.07028(9) 0.92733(10) 0.94681(16) 0.0292(3) Uani 1 1 d D . .
H1BB H 1.070(2) 0.9866(16) 0.971(5) 0.035 Uiso 0.67 1 d PD A 1
O2B O 1.11859(9) 0.76101(11) 0.82955(15) 0.0308(3) Uani 1 1 d . . .
N1B N 1.05145(8) 1.11985(11) 0.90671(17) 0.0209(3) Uani 1 1 d D . .
H1C H 1.0299(14) 1.129(2) 0.821(2) 0.025 Uiso 1 1 d D . .
C1B C 1.03708(9) 1.20390(14) 0.99298(18) 0.0216(3) Uani 1 1 d D . .
H1A H 1.0591(14) 1.189(2) 1.093(2) 0.026 Uiso 1 1 d D . .
C2B C 1.06062(9) 1.29767(12) 0.9350(2) 0.0218(3) Uani 1 1 d . . .
C3B C 1.03074(10) 1.33570(15) 0.8062(2) 0.0272(3) Uani 1 1 d . . .
H3AA H 0.9946 1.3031 0.7529 0.033 Uiso 1 1 calc R . .
C4B C 1.05336(11) 1.42112(16) 0.7547(3) 0.0322(4) Uani 1 1 d . . .
H4AA H 1.0326 1.4466 0.6664 0.039 Uiso 1 1 calc R . .
C5B C 1.10616(11) 1.46959(16) 0.8317(3) 0.0346(4) Uani 1 1 d . . .
H5AA H 1.1209 1.5287 0.7971 0.042 Uiso 1 1 calc R . .
C6B C 1.13703(12) 1.43173(16) 0.9581(3) 0.0347(4) Uani 1 1 d . . .
H6AA H 1.1739 1.4638 1.0097 0.042 Uiso 1 1 calc R . .
C7B C 1.11418(10) 1.34638(15) 1.0105(2) 0.0283(3) Uani 1 1 d . . .
H7AA H 1.1353 1.3210 1.0986 0.034 Uiso 1 1 calc R . .
C8B C 1.12216(9) 1.11348(14) 0.8941(2) 0.0278(3) Uani 1 1 d . . .
H8AA H 1.1478 1.1149 0.9912 0.033 Uiso 1 1 calc R . .
H8AB H 1.1350 1.1704 0.8415 0.033 Uiso 1 1 calc R . .
C9B C 1.14003(9) 1.02446(14) 0.8185(2) 0.0244(3) Uani 1 1 d . . .
C10B C 1.11585(11) 0.93502(13) 0.8559(2) 0.0251(3) Uani 1 1 d . . .
C11B C 1.14018(11) 0.85144(13) 0.79770(19) 0.0257(3) Uani 1 1 d . . .
C12B C 1.18393(11) 0.85846(15) 0.6991(2) 0.0293(4) Uani 1 1 d . . .
H12A H 1.2000 0.8016 0.6601 0.035 Uiso 1 1 calc R . .
C13B C 1.20490(11) 0.94764(17) 0.6558(2) 0.0317(4) Uani 1 1 d . . .
H13A H 1.2336 0.9520 0.5848 0.038 Uiso 1 1 calc R . .
C14B C 1.18328(10) 1.03009(16) 0.7177(2) 0.0300(4) Uani 1 1 d . . .
H14A H 1.1983 1.0911 0.6908 0.036 Uiso 1 1 calc R . .
C15B C 1.12935(14) 0.73293(15) 0.9781(2) 0.0351(4) Uani 1 1 d . . .
H15A H 1.1068 0.6710 0.9890 0.042 Uiso 1 1 calc R . .
H15B H 1.1093 0.7816 1.0355 0.042 Uiso 1 1 calc R . .
C16B C 1.20152(18) 0.7227(2) 1.0351(3) 0.0523(7) Uani 1 1 d . . .
H16A H 1.2225 0.6791 0.9734 0.078 Uiso 1 1 calc R . .
H16B H 1.2061 0.6966 1.1324 0.078 Uiso 1 1 calc R . .
H16C H 1.2229 0.7857 1.0366 0.078 Uiso 1 1 calc R . .
O1A O 0.96449(7) 1.07366(10) 0.61730(16) 0.0244(3) Uani 1 1 d . . .
O2A O 0.88958(8) 1.23703(10) 0.64059(17) 0.0288(3) Uani 1 1 d . . .
N1A N 0.94652(8) 0.87229(11) 0.57160(15) 0.0186(2) Uani 1 1 d D . .
H1B H 0.9106(11) 0.864(2) 0.501(3) 0.022 Uiso 1 1 d D . .
H1 H 1.0254(11) 0.786(2) 0.645(3) 0.022 Uiso 1 1 d D . .
C1A C 0.98643(9) 0.78272(12) 0.57159(17) 0.0197(3) Uani 1 1 d D . .
C2A C 0.94936(9) 0.69297(13) 0.60290(18) 0.0217(3) Uani 1 1 d . . .
C3A C 0.96300(10) 0.65123(14) 0.7371(2) 0.0262(3) Uani 1 1 d . . .
H3BA H 0.9958 0.6788 0.8064 0.031 Uiso 1 1 calc R . .
C4A C 0.92926(11) 0.56941(15) 0.7718(2) 0.0299(4) Uani 1 1 d . . .
H4BA H 0.9392 0.5415 0.8642 0.036 Uiso 1 1 calc R . .
C5A C 0.88140(12) 0.52895(16) 0.6717(3) 0.0346(4) Uani 1 1 d . . .
H5BA H 0.8581 0.4732 0.6947 0.041 Uiso 1 1 calc R . .
C6A C 0.86774(14) 0.57035(18) 0.5381(3) 0.0395(5) Uani 1 1 d . . .
H6BA H 0.8348 0.5427 0.4690 0.047 Uiso 1 1 calc R . .
C7A C 0.90138(12) 0.65194(16) 0.5026(2) 0.0310(4) Uani 1 1 d . . .
H7BA H 0.8915 0.6795 0.4100 0.037 Uiso 1 1 calc R . .
C8A C 0.92341(11) 0.89069(14) 0.7105(2) 0.0274(4) Uani 1 1 d . . .
H8BA H 0.9621 0.8999 0.7850 0.033 Uiso 1 1 calc R . .
H8BB H 0.8984 0.8343 0.7376 0.033 Uiso 1 1 calc R . .
C9A C 0.88040(8) 0.97744(16) 0.70420(17) 0.0229(3) Uani 1 1 d . . .
C10A C 0.90521(9) 1.06526(13) 0.65974(19) 0.0211(3) Uani 1 1 d . . .
C11A C 0.86509(9) 1.14728(13) 0.66699(19) 0.0231(3) Uani 1 1 d . . .
C12A C 0.80386(10) 1.14128(17) 0.7126(2) 0.0301(4) Uani 1 1 d . . .
H12B H 0.7781 1.1977 0.7170 0.036 Uiso 1 1 calc R . .
C13A C 0.77939(10) 1.05333(18) 0.7524(2) 0.0325(4) Uani 1 1 d . . .
H13B H 0.7369 1.0491 0.7821 0.039 Uiso 1 1 calc R . .
C14A C 0.81826(9) 0.97213(18) 0.74776(19) 0.0283(3) Uani 1 1 d . . .
H14B H 0.8021 0.9118 0.7748 0.034 Uiso 1 1 calc R . .
C15A C 0.89207(11) 1.25714(16) 0.4921(2) 0.0319(4) Uani 1 1 d . . .
H15C H 0.9051 1.1983 0.4442 0.038 Uiso 1 1 calc R . .
H15D H 0.9260 1.3069 0.4839 0.038 Uiso 1 1 calc R . .
C16A C 0.82597(13) 1.29163(17) 0.4177(3) 0.0374(5) Uani 1 1 d . . .
H16D H 0.7917 1.2448 0.4321 0.056 Uiso 1 1 calc R . .
H16E H 0.8280 1.2988 0.3151 0.056 Uiso 1 1 calc R . .
H16F H 0.8153 1.3537 0.4577 0.056 Uiso 1 1 calc R . .
Cu1 Cu 1.0000 0.979753(18) 0.5000 0.02174(8) Uani 1 2 d S . .
Cu2 Cu 1.0000 1.02015(7) 1.0000 0.02511(18) Uani 0.33 2 d SP . 2

loop_
_atom_site_aniso_label
_atom_site_aniso_U_11
_atom_site_aniso_U_22
_atom_site_aniso_U_33
_atom_site_aniso_U_23
_atom_site_aniso_U_13
_atom_site_aniso_U_12
O1B 0.0440(8) 0.0204(6) 0.0249(6) -0.0008(5) 0.0105(6) 0.0061(5)
O2B 0.0509(9) 0.0189(6) 0.0208(6) -0.0024(5) -0.0015(6) 0.0051(6)
N1B 0.0204(6) 0.0193(6) 0.0234(6) 0.0005(5) 0.0043(5) -0.0008(5)
C1B 0.0199(6) 0.0266(7) 0.0191(6) -0.0009(6) 0.0051(5) -0.0005(5)
C2B 0.0221(7) 0.0206(7) 0.0242(7) -0.0021(6) 0.0087(6) -0.0001(5)
C3B 0.0247(7) 0.0290(8) 0.0287(8) 0.0033(7) 0.0066(6) -0.0003(6)
C4B 0.0333(9) 0.0290(9) 0.0368(10) 0.0068(7) 0.0134(8) 0.0023(7)
C5B 0.0377(9) 0.0220(9) 0.0479(11) -0.0014(8) 0.0193(8) -0.0034(8)
C6B 0.0369(10) 0.0261(9) 0.0431(11) -0.0088(8) 0.0125(9) -0.0097(8)
C7B 0.0293(8) 0.0254(8) 0.0306(8) -0.0056(7) 0.0053(7) -0.0042(6)
C8B 0.0208(7) 0.0207(7) 0.0414(10) -0.0068(7) 0.0028(7) 0.0002(6)
C9B 0.0235(7) 0.0218(7) 0.0268(8) -0.0019(6) -0.0010(6) 0.0043(6)
C10B 0.0344(9) 0.0200(7) 0.0191(7) -0.0031(6) -0.0025(6) 0.0063(6)
C11B 0.0366(9) 0.0204(7) 0.0183(7) -0.0037(6) -0.0021(6) 0.0069(6)
C12B 0.0309(9) 0.0298(9) 0.0261(8) -0.0036(7) -0.0001(7) 0.0114(7)
C13B 0.0285(8) 0.0338(9) 0.0330(9) -0.0016(7) 0.0052(7) 0.0079(7)
C14B 0.0256(8) 0.0279(9) 0.0362(10) 0.0001(7) 0.0030(7) 0.0049(7)
C15B 0.0571(13) 0.0251(8) 0.0224(8) 0.0020(6) 0.0032(8) 0.0105(8)
C16B 0.0653(18) 0.0522(15) 0.0344(12) 0.0032(11) -0.0106(12) 0.0185(14)
O1A 0.0217(6) 0.0220(6) 0.0305(7) -0.0072(5) 0.0071(5) 0.0000(4)
O2A 0.0363(7) 0.0214(6) 0.0291(7) -0.0015(5) 0.0057(5) 0.0012(5)
N1A 0.0218(6) 0.0188(6) 0.0158(5) 0.0002(5) 0.0042(5) -0.0005(5)
C1A 0.0240(7) 0.0195(6) 0.0163(6) 0.0008(5) 0.0050(5) -0.0007(5)
C2A 0.0259(7) 0.0189(6) 0.0207(7) 0.0016(5) 0.0049(6) 0.0012(5)
C3A 0.0307(8) 0.0252(8) 0.0230(7) 0.0065(6) 0.0049(6) 0.0013(6)
C4A 0.0362(9) 0.0268(8) 0.0277(8) 0.0107(7) 0.0080(7) 0.0001(7)
C5A 0.0410(11) 0.0271(9) 0.0365(10) 0.0086(8) 0.0089(8) -0.0064(8)
C6A 0.0477(13) 0.0332(10) 0.0358(11) 0.0059(9) -0.0006(9) -0.0152(9)
C7A 0.0389(10) 0.0293(9) 0.0234(8) 0.0054(7) -0.0003(7) -0.0094(8)
C8A 0.0392(10) 0.0252(8) 0.0196(7) 0.0030(6) 0.0111(6) 0.0068(7)
C9A 0.0261(7) 0.0241(6) 0.0192(6) -0.0007(7) 0.0053(5) 0.0013(7)
C10A 0.0210(7) 0.0212(7) 0.0204(7) -0.0026(5) 0.0002(5) 0.0012(5)
C11A 0.0247(7) 0.0215(7) 0.0225(7) -0.0016(6) 0.0019(6) 0.0039(6)
C12A 0.0243(8) 0.0360(10) 0.0298(8) -0.0003(7) 0.0023(6) 0.0072(7)
C13A 0.0218(8) 0.0431(11) 0.0336(10) -0.0023(8) 0.0073(7) 0.0010(7)
C14A 0.0312(8) 0.0321(9) 0.0230(7) -0.0014(7) 0.0086(6) -0.0048(8)
C15A 0.0368(10) 0.0282(9) 0.0315(9) 0.0036(7) 0.0074(7) 0.0029(7)
C16A 0.0447(12) 0.0294(10) 0.0370(11) 0.0026(8) 0.0017(9) 0.0070(8)
Cu1 0.02181(13) 0.02062(13) 0.02334(13) 0.000 0.00516(9) 0.000
Cu2 0.0261(4) 0.0236(4) 0.0268(4) 0.000 0.0077(3) 0.000

loop_
_atom_type_symbol
_atom_type_description
_atom_type_scat_dispersion_real
_atom_type_scat_dispersion_imag
_atom_type_scat_source
C C 0.0033 0.0016 'International Tables Vol C Tables 4.2.6.8 and 6.1.1.4'
H H 0.0000 0.0000 'International Tables Vol C Tables 4.2.6.8 and 6.1.1.4'
N N 0.0061 0.0033 'International Tables Vol C Tables 4.2.6.8 and 6.1.1.4'
O O 0.0106 0.0060 'International Tables Vol C Tables 4.2.6.8 and 6.1.1.4'
Cu Cu 0.3201 1.2651 'International Tables Vol C Tables 4.2.6.8 and 6.1.1.4'

loop_
_geom_angle_atom_site_label_1
_geom_angle_atom_site_label_2
_geom_angle_atom_site_label_3
_geom_angle
_geom_angle_site_symmetry_1
_geom_angle_site_symmetry_3
C10B O1B Cu2 132.25(12) . .
C10B O1B H1BB 97(3) . .
Cu2 O1B H1BB 45(3) . .
C11B O2B C15B 116.64(16) . .
C8B N1B C1B 111.39(14) . .
C8B N1B Cu2 124.85(13) . .
C1B N1B Cu2 98.63(11) . .
C8B N1B H1C 108(2) . .
C1B N1B H1C 106(2) . .
Cu2 N1B H1C 106(2) . .
N1B C1B C2B 112.68(14) . .
N1B C1B C1B 108.66(12) . 2_757
C2B C1B C1B 113.27(11) . 2_757
N1B C1B H1A 104.7(18) . .
C2B C1B H1A 113.1(17) . .
C1B C1B H1A 103.6(17) 2_757 .
C3B C2B C7B 118.71(18) . .
C3B C2B C1B 121.40(17) . .
C7B C2B C1B 119.88(17) . .
C2B C3B C4B 120.4(2) . .
C2B C3B H3AA 119.8 . .
C4B C3B H3AA 119.8 . .
C3B C4B C5B 120.4(2) . .
C3B C4B H4AA 119.8 . .
C5B C4B H4AA 119.8 . .
C6B C5B C4B 119.8(2) . .
C6B C5B H5AA 120.1 . .
C4B C5B H5AA 120.1 . .
C5B C6B C7B 120.0(2) . .
C5B C6B H6AA 120.0 . .
C7B C6B H6AA 120.0 . .
C6B C7B C2B 120.7(2) . .
C6B C7B H7AA 119.6 . .
C2B C7B H7AA 119.6 . .
N1B C8B C9B 113.26(15) . .
N1B C8B H8AA 108.9 . .
C9B C8B H8AA 108.9 . .
N1B C8B H8AB 108.9 . .
C9B C8B H8AB 108.9 . .
H8AA C8B H8AB 107.7 . .
C14B C9B C10B 120.16(17) . .
C14B C9B C8B 119.95(18) . .
C10B C9B C8B 119.79(17) . .
O1B C10B C9B 121.75(16) . .
O1B C10B C11B 119.50(18) . .
C9B C10B C11B 118.75(19) . .
C12B C11B O2B 117.86(17) . .
C12B C11B C10B 120.1(2) . .
O2B C11B C10B 121.95(19) . .
C11B C12B C13B 120.99(18) . .
C11B C12B H12A 119.5 . .
C13B C12B H12A 119.5 . .
C14B C13B C12B 119.0(2) . .
C14B C13B H13A 120.5 . .
C12B C13B H13A 120.5 . .
C9B C14B C13B 120.8(2) . .
C9B C14B H14A 119.6 . .
C13B C14B H14A 119.6 . .
O2B C15B C16B 112.5(2) . .
O2B C15B H15A 109.1 . .
C16B C15B H15A 109.1 . .
O2B C15B H15B 109.1 . .
C16B C15B H15B 109.1 . .
H15A C15B H15B 107.8 . .
C15B C16B H16A 109.5 . .
C15B C16B H16B 109.5 . .
H16A C16B H16B 109.5 . .
C15B C16B H16C 109.5 . .
H16A C16B H16C 109.5 . .
H16B C16B H16C 109.5 . .
C10A O1A Cu1 123.03(12) . .
C11A O2A C15A 114.49(16) . .
C8A N1A C1A 112.79(13) . .
C8A N1A Cu1 114.94(12) . .
C1A N1A Cu1 107.40(11) . .
C8A N1A H1B 110.2(19) . .
C1A N1A H1B 105.6(19) . .
Cu1 N1A H1B 105.3(18) . .
N1A C1A C2A 113.82(14) . .
N1A C1A C1A 105.36(11) . 2_756
C2A C1A C1A 115.15(11) . 2_756
N1A C1A H1 110.5(17) . .
C2A C1A H1 106.4(17) . .
C1A C1A H1 105.3(17) 2_756 .
C3A C2A C7A 118.95(17) . .
C3A C2A C1A 118.85(16) . .
C7A C2A C1A 122.19(16) . .
C2A C3A C4A 120.94(19) . .
C2A C3A H3BA 119.5 . .
C4A C3A H3BA 119.5 . .
C5A C4A C3A 119.90(18) . .
C5A C4A H4BA 120.1 . .
C3A C4A H4BA 120.1 . .
C6A C5A C4A 119.3(2) . .
C6A C5A H5BA 120.4 . .
C4A C5A H5BA 120.4 . .
C5A C6A C7A 121.1(2) . .
C5A C6A H6BA 119.4 . .
C7A C6A H6BA 119.4 . .
C2A C7A C6A 119.84(19) . .
C2A C7A H7BA 120.1 . .
C6A C7A H7BA 120.1 . .
N1A C8A C9A 111.37(15) . .
N1A C8A H8BA 109.4 . .
C9A C8A H8BA 109.4 . .
N1A C8A H8BB 109.4 . .
C9A C8A H8BB 109.4 . .
H8BA C8A H8BB 108.0 . .
C14A C9A C10A 120.98(19) . .
C14A C9A C8A 120.2(2) . .
C10A C9A C8A 118.78(15) . .
O1A C10A C9A 123.00(16) . .
O1A C10A C11A 120.05(17) . .
C9A C10A C11A 116.91(17) . .
C12A C11A O2A 118.50(17) . .
C12A C11A C10A 121.49(18) . .
O2A C11A C10A 119.74(17) . .
C11A C12A C13A 120.75(19) . .
C11A C12A H12B 119.6 . .
C13A C12A H12B 119.6 . .
C14A C13A C12A 118.72(19) . .
C14A C13A H13B 120.6 . .
C12A C13A H13B 120.6 . .
C13A C14A C9A 121.1(2) . .
C13A C14A H14B 119.4 . .
C9A C14A H14B 119.4 . .
O2A C15A C16A 111.42(19) . .
O2A C15A H15C 109.3 . .
C16A C15A H15C 109.3 . .
O2A C15A H15D 109.3 . .
C16A C15A H15D 109.3 . .
H15C C15A H15D 108.0 . .
C15A C16A H16D 109.5 . .
C15A C16A H16E 109.5 . .
H16D C16A H16E 109.5 . .
C15A C16A H16F 109.5 . .
H16D C16A H16F 109.5 . .
H16E C16A H16F 109.5 . .
O1A Cu1 O1A 94.07(9) . 2_756
O1A Cu1 N1A 92.72(6) . .
O1A Cu1 N1A 163.97(6) 2_756 .
O1A Cu1 N1A 163.97(6) . 2_756
O1A Cu1 N1A 92.72(6) 2_756 2_756
N1A Cu1 N1A 84.56(9) . 2_756
N1B Cu2 N1B 92.89(10) 2_757 .
N1B Cu2 O1B 84.42(7) 2_757 2_757
N1B Cu2 O1B 165.60(7) . 2_757
N1B Cu2 O1B 165.60(7) 2_757 .
N1B Cu2 O1B 84.42(7) . .
O1B Cu2 O1B 101.56(10) 2_757 .
N1B Cu2 H1BB 145.8(11) 2_757 .
N1B Cu2 H1BB 65.4(13) . .
O1B Cu2 H1BB 122.9(11) 2_757 .
O1B Cu2 H1BB 22.8(9) . .

loop_
_geom_bond_atom_site_label_1
_geom_bond_atom_site_label_2
_geom_bond_distance
_geom_bond_site_symmetry_2
O1B C10B 1.354(3) .
O1B Cu2 2.0443(17) .
O1B H1BB 0.855(19) .
O2B C11B 1.381(3) .
O2B C15B 1.442(3) .
N1B C8B 1.467(2) .
N1B C1B 1.478(2) .
N1B Cu2 2.0151(17) .
N1B H1C 0.876(17) .
C1B C2B 1.519(3) .
C1B C1B 1.538(3) 2_757
C1B H1A 1.011(17) .
C2B C3B 1.387(3) .
C2B C7B 1.396(3) .
C3B C4B 1.388(3) .
C3B H3AA 0.9500 .
C4B C5B 1.388(3) .
C4B H4AA 0.9500 .
C5B C6B 1.375(4) .
C5B H5AA 0.9500 .
C6B C7B 1.392(3) .
C6B H6AA 0.9500 .
C7B H7AA 0.9500 .
C8B C9B 1.500(3) .
C8B H8AA 0.9900 .
C8B H8AB 0.9900 .
C9B C14B 1.386(3) .
C9B C10B 1.403(3) .
C10B C11B 1.407(3) .
C11B C12B 1.379(3) .
C12B C13B 1.393(3) .
C12B H12A 0.9500 .
C13B C14B 1.388(3) .
C13B H13A 0.9500 .
C14B H14A 0.9500 .
C15B C16B 1.504(4) .
C15B H15A 0.9900 .
C15B H15B 0.9900 .
C16B H16A 0.9800 .
C16B H16B 0.9800 .
C16B H16C 0.9800 .
O1A C10A 1.331(2) .
O1A Cu1 1.9187(14) .
O2A C11A 1.381(2) .
O2A C15A 1.437(3) .
N1A C8A 1.475(2) .
N1A C1A 1.490(2) .
N1A Cu1 2.0227(15) .
N1A H1B 0.928(17) .
C1A C2A 1.511(2) .
C1A C1A 1.529(3) 2_756
C1A H1 0.980(17) .
C2A C3A 1.386(2) .
C2A C7A 1.387(3) .
C3A C4A 1.394(3) .
C3A H3BA 0.9500 .
C4A C5A 1.382(3) .
C4A H4BA 0.9500 .
C5A C6A 1.379(3) .
C5A H5BA 0.9500 .
C6A C7A 1.392(3) .
C6A H6BA 0.9500 .
C7A H7BA 0.9500 .
C8A C9A 1.490(3) .
C8A H8BA 0.9900 .
C8A H8BB 0.9900 .
C9A C14A 1.388(2) .
C9A C10A 1.410(3) .
C10A C11A 1.413(2) .
C11A C12A 1.379(3) .
C12A C13A 1.394(3) .
C12A H12B 0.9500 .
C13A C14A 1.385(3) .
C13A H13B 0.9500 .
C14A H14B 0.9500 .
C15A C16A 1.510(3) .
C15A H15C 0.9900 .
C15A H15D 0.9900 .
C16A H16D 0.9800 .
C16A H16E 0.9800 .
C16A H16F 0.9800 .
Cu1 O1A 1.9187(14) 2_756
Cu1 N1A 2.0227(15) 2_756
Cu2 N1B 2.0151(17) 2_757
Cu2 O1B 2.0443(17) 2_757
Cu2 H1BB 1.57(5) .
